data_7010361
loop_
_publ_author_name
'Mattheis, Chris'
'Braunstein, Pierre'
'Fischer, Axel'

_publ_section_title
;
 A new chiral metalladiphosphine for early--late chemistry. Crystal
 structure of a D-camphor-based zirconium enolato phosphine and
 rearrangement of heterobimetallic Zr/Pd complexes&#x200A;&#x2020;
;
_journal_issue 6
_journal_name_full 'Journal of the Chemical Society, Dalton Transactions'
_journal_page_first 800
_journal_paper_doi 10.1039/b008227i
_journal_year 2001
_chemical_formula_sum 'C31 H36 N O P Pd'
_chemical_formula_weight 575.98
_chemical_name_systematic
;
?
;
_space_group_IT_number 5
_symmetry_cell_setting monoclinic
_symmetry_space_group_name_Hall 'C 2y'
_symmetry_space_group_name_H-M 'C 1 2 1'
_atom_sites_solution_hydrogens geom
_atom_sites_solution_primary direct
_atom_sites_solution_secondary difmap
_audit_creation_method SHELXL-97
_cell_angle_alpha 90.00
_cell_angle_beta 95.916(6)
_cell_angle_gamma 90.00
_cell_formula_units_Z 8
_cell_length_a 15.9544(15)
_cell_length_b 31.8046(15)
_cell_length_c 11.0466(12)
_cell_measurement_reflns_used 8006
_cell_measurement_temperature 173(2)
_cell_measurement_theta_max 28.2
_cell_measurement_theta_min 1.9
_cell_volume 5575.4(8)
_computing_cell_refinement 'Bruker AXS SMART CCD System'
_computing_data_collection 'Bruker AXS SMART CCD System'
_computing_data_reduction 'Bruker AXS SMART CCD System'
_computing_molecular_graphics 'Siemens XP5'
_computing_publication_material 'SHELXL-97 (Sheldrick, 1997)'
_computing_structure_refinement 'SHELXL-97 (Sheldrick, 1997)'
_computing_structure_solution 'SHELXS-97 (Sheldrick, 1990)'
_diffrn_ambient_temperature 173(2)
_diffrn_detector_area_resol_mean 8.192
_diffrn_measured_fraction_theta_full 0.495
_diffrn_measured_fraction_theta_max 0.495
_diffrn_measurement_device_type 'Bruker AXS SMART CCD System'
_diffrn_measurement_method omega-scans
_diffrn_radiation_monochromator graphite
_diffrn_radiation_source 'fine-focus sealed tube'
_diffrn_radiation_type MoK\a
_diffrn_radiation_wavelength 0.71073
_diffrn_reflns_av_R_equivalents 0.0376
_diffrn_reflns_av_sigmaI/netI 0.0718
_diffrn_reflns_limit_h_max 21
_diffrn_reflns_limit_h_min -21
_diffrn_reflns_limit_k_max 33
_diffrn_reflns_limit_k_min -42
_diffrn_reflns_limit_l_max 13
_diffrn_reflns_limit_l_min -14
_diffrn_reflns_number 18772
_diffrn_reflns_theta_full 28.24
_diffrn_reflns_theta_max 28.24
_diffrn_reflns_theta_min 1.85
_exptl_absorpt_coefficient_mu 0.746
_exptl_absorpt_correction_T_max 1.00
_exptl_absorpt_correction_T_min 0.81
_exptl_absorpt_correction_type SADABS
_exptl_crystal_colour 'pale yellow'
_exptl_crystal_density_diffrn 1.372
_exptl_crystal_density_method 'not measured'
_exptl_crystal_description needle
_exptl_crystal_F_000 2384
_exptl_crystal_size_max 0.50
_exptl_crystal_size_mid 0.09
_exptl_crystal_size_min 0.09
_refine_diff_density_max 0.346
_refine_diff_density_min -0.604
_refine_diff_density_rms 0.080
_refine_ls_abs_structure_details 'Flack H D (1983), Acta Cryst. A39, 876-881'
_refine_ls_abs_structure_Flack -0.06(3)
_refine_ls_extinction_method none
_refine_ls_goodness_of_fit_ref 1.000
_refine_ls_hydrogen_treatment mixed
_refine_ls_matrix_type full
_refine_ls_number_parameters 641
_refine_ls_number_reflns 10447
_refine_ls_number_restraints 1
_refine_ls_restrained_S_all 1.000
_refine_ls_R_factor_all 0.0715
_refine_ls_R_factor_gt 0.0383
_refine_ls_shift/su_max 0.006
_refine_ls_shift/su_mean 0.000
_refine_ls_structure_factor_coef Fsqd
_refine_ls_weighting_details 'w=1/[\s^2^(Fo^2^)+(0.0244P)^2^+0.0000P] where P=(Fo^2^+2Fc^2^)/3'
_refine_ls_weighting_scheme calc
_refine_ls_wR_factor_gt 0.0669
_refine_ls_wR_factor_ref 0.0775
_reflns_number_gt 7555
_reflns_number_total 10447
_reflns_threshold_expression >2sigma(I)
_cod_data_source_file b008227i.txt
_cod_data_source_block stratos(6)
_cod_depositor_comments
;
The following automatic conversions were performed:
'_symmetry_cell_setting' value 'Monoclinic' changed to 'monoclinic'
according to '/home/saulius/struct/CIF-dictionaries/cif_core.dic'
dictionary named 'cif_core.dic' version 2.4.1 from 2010-06-29.

Automatic conversion script
Id: cif_fix_enum 1527 2010-12-29 10:47:43Z saulius 

The following automatic conversions were performed:

'_refine_ls_weighting_scheme' value 'calc
w=1/[\s^2^(Fo^2^)+(0.0244P)^2^+0.0000P] where P=(Fo^2^+2Fc^2^)/3' was
changed to 'calc'. New tag '_refine_ls_weighting_details' was
created. The value of the new tag was set to
'w=1/[\s^2^(Fo^2^)+(0.0244P)^2^+0.0000P] where P=(Fo^2^+2Fc^2^)/3'.

Automatic conversion script
Id: cif_fix_values 3143 2015-03-26 13:38:13Z robertas 
;
_cod_original_sg_symbol_H-M C2
_cod_database_code 7010361

loop_
_symmetry_equiv_pos_as_xyz
'x, y, z'
'-x, y, -z'
'x+1/2, y+1/2, z'
'-x+1/2, y+1/2, -z'

loop_
_atom_site_label
_atom_site_type_symbol
_atom_site_fract_x
_atom_site_fract_y
_atom_site_fract_z
_atom_site_U_iso_or_equiv
_atom_site_adp_type
_atom_site_occupancy
_atom_site_calc_flag
_atom_site_refinement_flags
_atom_site_disorder_assembly
_atom_site_disorder_group
Pd' Pd 0.68665(3) 0.858538(11) 0.15121(5) 0.02231(17) Uani 1 d . . .
P' P 0.67837(14) 0.91229(9) 0.28295(18) 0.0236(6) Uani 1 d . . .
O' O 0.7689(3) 0.8979(2) 0.0625(5) 0.0324(17) Uani 1 d . . .
N' N 0.7004(4) 0.8093(3) 0.0237(6) 0.0248(18) Uani 1 d . . .
C1' C 0.7537(5) 0.9462(3) 0.2286(7) 0.025(2) Uani 1 d . . .
C2' C 0.7824(5) 0.9333(3) 0.1225(7) 0.029(2) Uani 1 d . . .
C3' C 0.8392(5) 0.9689(3) 0.0791(7) 0.033(2) Uani 1 d . . .
C4' C 0.9185(4) 0.9665(2) 0.1804(6) 0.0533(19) Uani 1 d . . .
H4'1 H 0.9385 0.9371 0.1918 0.064 Uiso 1 calc R . .
H4'2 H 0.9655 0.9840 0.1570 0.064 Uiso 1 calc R . .
C5' C 0.8858(4) 0.9832(2) 0.2962(6) 0.0537(17) Uani 1 d . . .
H5'1 H 0.9127 1.0103 0.3216 0.064 Uiso 1 calc R . .
H5'2 H 0.8953 0.9628 0.3639 0.064 Uiso 1 calc R . .
C6' C 0.7913(5) 0.9889(3) 0.2561(7) 0.034(2) Uani 1 d . . .
H6' H 0.7604 1.0065 0.3119 0.040 Uiso 1 calc R . .
C7' C 0.7933(4) 1.00701(17) 0.1270(5) 0.0399(13) Uani 1 d . . .
C8' C 0.8422(4) 1.04916(19) 0.1211(6) 0.0535(17) Uani 1 d . . .
H8'1 H 0.8160 1.0706 0.1687 0.064 Uiso 1 calc R . .
H8'2 H 0.8404 1.0584 0.0363 0.064 Uiso 1 calc R . .
H8'3 H 0.9009 1.0451 0.1547 0.064 Uiso 1 calc R . .
C9' C 0.7041(4) 1.0144(2) 0.0604(6) 0.0466(17) Uani 1 d . . .
H9'1 H 0.6782 1.0388 0.0959 0.056 Uiso 1 calc R . .
H9'2 H 0.6691 0.9895 0.0695 0.056 Uiso 1 calc R . .
H9'3 H 0.7085 1.0195 -0.0262 0.056 Uiso 1 calc R . .
C10' C 0.8569(5) 0.9672(4) -0.0507(8) 0.053(2) Uani 1 d . . .
H10A H 0.8842 0.9404 -0.0663 0.063 Uiso 1 calc R . .
H10B H 0.8943 0.9904 -0.0675 0.063 Uiso 1 calc R . .
H10C H 0.8040 0.9695 -0.1037 0.063 Uiso 1 calc R . .
C11' C 0.6084(5) 0.8167(3) 0.2196(7) 0.022(2) Uani 1 d . . .
C12' C 0.5471(6) 0.8238(4) 0.2947(8) 0.036(3) Uani 1 d . . .
H12' H 0.5377 0.8517 0.3203 0.043 Uiso 1 calc . . .
C13' C 0.4982(6) 0.7919(4) 0.3351(7) 0.038(3) Uani 1 d . . .
H13' H 0.4571 0.7977 0.3894 0.046 Uiso 1 calc . . .
C14' C 0.5103(6) 0.7510(4) 0.2946(9) 0.048(3) Uani 1 d . . .
H14' H 0.4789 0.7282 0.3225 0.057 Uiso 1 calc . . .
C15' C 0.5699(7) 0.7442(4) 0.2119(10) 0.052(3) Uani 1 d . . .
H15' H 0.5767 0.7167 0.1813 0.063 Uiso 1 calc . . .
C16' C 0.6187(6) 0.7760(3) 0.1736(8) 0.030(2) Uani 1 d . . .
C17' C 0.6851(5) 0.7700(3) 0.0907(8) 0.033(2) Uani 1 d . . .
H17A H 0.7380 0.7612 0.1386 0.040 Uiso 1 calc R . .
H17B H 0.6679 0.7474 0.0317 0.040 Uiso 1 calc R . .
C18' C 0.7844(5) 0.8079(4) -0.0209(8) 0.038(3) Uani 1 d . . .
H18A H 0.8272 0.8020 0.0472 0.045 Uiso 1 calc R . .
H18B H 0.7964 0.8351 -0.0570 0.045 Uiso 1 calc R . .
H18C H 0.7855 0.7858 -0.0825 0.045 Uiso 1 calc R . .
C19' C 0.6338(5) 0.8154(4) -0.0783(7) 0.038(3) Uani 1 d . . .
H19A H 0.6439 0.8417 -0.1203 0.046 Uiso 1 calc R . .
H19B H 0.5787 0.8166 -0.0466 0.046 Uiso 1 calc R . .
H19C H 0.6347 0.7918 -0.1354 0.046 Uiso 1 calc R . .
C20' C 0.5762(6) 0.9378(3) 0.2684(7) 0.029(3) Uani 1 d . . .
C21' C 0.5577(6) 0.9708(4) 0.3447(8) 0.041(3) Uani 1 d . . .
H21' H 0.5975 0.9782 0.4112 0.049 Uiso 1 calc . . .
C22' C 0.4801(6) 0.9936(4) 0.3254(8) 0.052(3) Uani 1 d . . .
H22' H 0.4684 1.0162 0.3772 0.062 Uiso 1 calc . . .
C23' C 0.4241(6) 0.9819(4) 0.2311(9) 0.053(3) Uani 1 d . . .
H23' H 0.3710 0.9957 0.2196 0.063 Uiso 1 calc . . .
C24' C 0.4418(6) 0.9507(5) 0.1515(8) 0.052(3) Uani 1 d . . .
H24' H 0.4022 0.9443 0.0838 0.063 Uiso 1 calc . . .
C25' C 0.5177(6) 0.9284(4) 0.1696(8) 0.040(3) Uani 1 d . . .
H25' H 0.5294 0.9068 0.1144 0.048 Uiso 1 calc . . .
C26' C 0.7021(5) 0.9060(3) 0.4483(7) 0.030(2) Uani 1 d . . .
C27' C 0.7843(5) 0.9127(4) 0.5021(8) 0.040(3) Uani 1 d . . .
H27' H 0.8276 0.9206 0.4536 0.048 Uiso 1 calc . . .
C28' C 0.8020(5) 0.9077(4) 0.6268(8) 0.048(3) Uani 1 d . . .
H28' H 0.8577 0.9127 0.6634 0.058 Uiso 1 calc . . .
C29' C 0.7409(6) 0.8957(4) 0.6983(7) 0.039(2) Uani 1 d . . .
H29' H 0.7540 0.8920 0.7835 0.046 Uiso 1 calc . . .
C30' C 0.6610(6) 0.8892(4) 0.6451(8) 0.047(3) Uani 1 d . . .
H30' H 0.6181 0.8811 0.6940 0.056 Uiso 1 calc . . .
C31' C 0.6416(5) 0.8942(4) 0.5215(7) 0.038(3) Uani 1 d . . .
H31' H 0.5856 0.8893 0.4864 0.045 Uiso 1 calc . . .
Pd Pd 0.81635(3) 0.716832(11) 0.35335(5) 0.02347(18) Uani 1 d . . .
P P 0.82429(14) 0.66254(10) 0.22394(19) 0.0254(6) Uani 1 d . . .
O O 0.7378(4) 0.6772(2) 0.4472(5) 0.0320(17) Uani 1 d . . .
N N 0.8029(4) 0.7673(3) 0.4749(6) 0.028(2) Uani 1 d . . .
C1 C 0.7514(5) 0.6296(3) 0.2835(7) 0.026(2) Uani 1 d . . .
C2 C 0.7241(5) 0.6421(3) 0.3909(7) 0.025(2) Uani 1 d . . .
C3 C 0.6768(5) 0.6060(4) 0.4386(7) 0.035(2) Uani 1 d . . .
C4 C 0.7476(4) 0.5727(2) 0.4804(5) 0.0481(16) Uani 1 d . . .
H4A H 0.7938 0.5858 0.5340 0.058 Uiso 1 calc R . .
H4B H 0.7241 0.5490 0.5243 0.058 Uiso 1 calc R . .
C5 C 0.7789(4) 0.5577(2) 0.3618(7) 0.0555(18) Uani 1 d . . .
H5A H 0.7697 0.5271 0.3502 0.067 Uiso 1 calc R . .
H5B H 0.8394 0.5640 0.3598 0.067 Uiso 1 calc R . .
C6 C 0.7240(4) 0.5832(3) 0.2649(7) 0.033(2) Uani 1 d . . .
H6 H 0.7223 0.5725 0.1797 0.039 Uiso 1 calc R . .
C7 C 0.6375(3) 0.58431(17) 0.3195(5) 0.0324(12) Uani 1 d . . .
C8 C 0.5992(4) 0.5410(2) 0.3367(6) 0.0472(16) Uani 1 d . . .
H8A H 0.5521 0.5436 0.3866 0.057 Uiso 1 calc R . .
H8B H 0.6421 0.5223 0.3773 0.057 Uiso 1 calc R . .
H8C H 0.5786 0.5293 0.2570 0.057 Uiso 1 calc R . .
C9 C 0.5698(4) 0.6118(2) 0.2463(6) 0.0457(17) Uani 1 d . . .
H9A H 0.5897 0.6409 0.2446 0.055 Uiso 1 calc R . .
H9B H 0.5173 0.6107 0.2852 0.055 Uiso 1 calc R . .
H9C H 0.5596 0.6010 0.1629 0.055 Uiso 1 calc R . .
C10 C 0.6191(5) 0.6166(3) 0.5369(7) 0.051(3) Uani 1 d . . .
H10D H 0.6528 0.6283 0.6081 0.061 Uiso 1 calc R . .
H10E H 0.5908 0.5909 0.5605 0.061 Uiso 1 calc R . .
H10F H 0.5768 0.6372 0.5049 0.061 Uiso 1 calc R . .
C11 C 0.8922(5) 0.7565(3) 0.2834(7) 0.030(3) Uani 1 d . . .
C12 C 0.9556(5) 0.7508(3) 0.2017(7) 0.028(2) Uani 1 d . . .
H12 H 0.9666 0.7235 0.1726 0.034 Uiso 1 calc . . .
C13 C 1.0020(5) 0.7855(4) 0.1642(8) 0.044(3) Uani 1 d . . .
H13 H 1.0436 0.7810 0.1100 0.053 Uiso 1 calc . . .
C14 C 0.9885(7) 0.8258(4) 0.2041(10) 0.049(3) Uani 1 d . . .
H14 H 1.0199 0.8485 0.1763 0.059 Uiso 1 calc . . .
C15 C 0.9299(6) 0.8329(3) 0.2834(8) 0.039(3) Uani 1 d . . .
H15 H 0.9212 0.8605 0.3126 0.047 Uiso 1 calc . . .
C16 C 0.8821(6) 0.7986(4) 0.3218(8) 0.035(3) Uani 1 d . . .
C17 C 0.8153(6) 0.8069(3) 0.4074(8) 0.037(3) Uani 1 d . . .
H17C H 0.8339 0.8297 0.4650 0.044 Uiso 1 calc R . .
H17D H 0.7619 0.8155 0.3605 0.044 Uiso 1 calc R . .
C18 C 0.8676(5) 0.7637(4) 0.5809(7) 0.036(2) Uani 1 d . . .
H18D H 0.9233 0.7699 0.5551 0.044 Uiso 1 calc R . .
H18E H 0.8673 0.7351 0.6137 0.044 Uiso 1 calc R . .
H18F H 0.8550 0.7838 0.6438 0.044 Uiso 1 calc R . .
C19 C 0.7185(5) 0.7683(4) 0.5226(7) 0.037(3) Uani 1 d . . .
H19D H 0.7119 0.7433 0.5727 0.044 Uiso 1 calc R . .
H19E H 0.6741 0.7687 0.4543 0.044 Uiso 1 calc R . .
H19F H 0.7141 0.7936 0.5722 0.044 Uiso 1 calc R . .
C20 C 0.7960(5) 0.6684(3) 0.0605(7) 0.027(2) Uani 1 d . . .
C21 C 0.7128(6) 0.6613(3) 0.0134(8) 0.037(2) Uani 1 d . . .
H21 H 0.6730 0.6523 0.0665 0.044 Uiso 1 calc . . .
C22 C 0.6865(6) 0.6670(4) -0.1104(8) 0.047(2) Uani 1 d . . .
H22 H 0.6297 0.6616 -0.1412 0.056 Uiso 1 calc . . .
C23 C 0.7424(7) 0.6802(4) -0.1855(8) 0.059(3) Uani 1 d . . .
H23 H 0.7245 0.6845 -0.2693 0.071 Uiso 1 calc . . .
C24 C 0.8254(7) 0.6875(4) -0.1421(7) 0.063(4) Uani 1 d . . .
H24 H 0.8641 0.6967 -0.1965 0.075 Uiso 1 calc . . .
C25 C 0.8529(6) 0.6817(4) -0.0195(8) 0.047(3) Uani 1 d . . .
H25 H 0.9101 0.6867 0.0096 0.057 Uiso 1 calc . . .
C26 C 0.9272(5) 0.6361(3) 0.2323(8) 0.027(2) Uani 1 d . . .
C27 C 0.9878(6) 0.6478(4) 0.3258(7) 0.037(3) Uani 1 d . . .
H27 H 0.9763 0.6701 0.3786 0.044 Uiso 1 calc . . .
C28 C 1.0635(7) 0.6276(5) 0.3428(9) 0.062(4) Uani 1 d . . .
H28 H 1.1049 0.6363 0.4060 0.074 Uiso 1 calc . . .
C29 C 1.0798(6) 0.5943(4) 0.2671(9) 0.060(4) Uani 1 d . . .
H29 H 1.1307 0.5788 0.2806 0.072 Uiso 1 calc . . .
C30 C 1.0190(6) 0.5843(3) 0.1701(8) 0.041(2) Uani 1 d . . .
H30 H 1.0313 0.5628 0.1146 0.049 Uiso 1 calc . . .
C31 C 0.9447(5) 0.6037(3) 0.1532(7) 0.031(2) Uani 1 d . . .
H31 H 0.9042 0.5957 0.0882 0.037 Uiso 1 calc . . .

loop_
_atom_site_aniso_label
_atom_site_aniso_U_11
_atom_site_aniso_U_22
_atom_site_aniso_U_33
_atom_site_aniso_U_23
_atom_site_aniso_U_13
_atom_site_aniso_U_12
Pd' 0.0225(3) 0.0221(5) 0.0224(3) -0.0016(3) 0.0026(3) 0.0015(3)
P' 0.0254(12) 0.0238(16) 0.0221(10) -0.0034(10) 0.0047(9) 0.0030(11)
O' 0.034(3) 0.034(5) 0.032(3) -0.007(3) 0.020(3) -0.007(3)
N' 0.032(4) 0.018(4) 0.023(4) -0.001(3) -0.004(3) -0.002(3)
C1' 0.019(4) 0.035(6) 0.023(4) -0.007(4) 0.007(3) -0.002(4)
C2' 0.021(4) 0.034(6) 0.031(4) -0.007(4) 0.004(3) -0.012(4)
C3' 0.029(4) 0.026(4) 0.047(4) 0.003(4) 0.013(3) -0.014(3)
C4' 0.023(3) 0.061(5) 0.076(5) 0.014(4) 0.002(3) -0.017(3)
C5' 0.044(4) 0.056(5) 0.058(4) 0.004(3) -0.013(3) -0.023(3)
C6' 0.044(4) 0.031(5) 0.025(3) -0.007(3) 0.000(3) -0.010(4)
C7' 0.051(4) 0.029(3) 0.040(3) -0.005(3) 0.007(3) -0.019(3)
C8' 0.072(5) 0.040(4) 0.049(4) 0.002(3) 0.007(3) -0.028(4)
C9' 0.058(4) 0.041(4) 0.039(3) 0.005(3) 0.001(3) 0.000(3)
C10' 0.057(5) 0.044(5) 0.062(5) -0.012(4) 0.028(4) -0.012(4)
C11' 0.026(4) 0.022(5) 0.017(4) 0.011(4) -0.004(3) -0.013(4)
C12' 0.039(6) 0.040(8) 0.026(5) 0.003(5) -0.005(4) -0.004(5)
C13' 0.038(6) 0.049(7) 0.026(5) -0.004(5) -0.004(4) -0.003(5)
C14' 0.042(6) 0.054(9) 0.047(6) 0.013(6) 0.003(5) -0.022(6)
C15' 0.064(7) 0.038(7) 0.053(6) 0.000(6) 0.000(5) -0.001(6)
C16' 0.040(5) 0.014(5) 0.033(5) 0.004(4) -0.014(4) -0.005(4)
C17' 0.042(5) 0.025(6) 0.033(5) -0.007(5) 0.003(4) 0.005(5)
C18' 0.030(5) 0.042(8) 0.043(6) -0.008(5) 0.016(4) 0.006(5)
C19' 0.043(5) 0.043(6) 0.027(5) -0.002(4) -0.005(4) 0.002(5)
C20' 0.042(5) 0.031(7) 0.015(4) 0.004(4) 0.012(4) 0.004(5)
C21' 0.039(6) 0.044(8) 0.039(6) 0.007(5) 0.003(5) 0.010(6)
C22' 0.058(6) 0.064(8) 0.036(5) 0.012(5) 0.019(5) 0.040(6)
C23' 0.047(6) 0.057(8) 0.054(6) 0.004(6) 0.005(5) 0.047(6)
C24' 0.049(6) 0.065(8) 0.041(5) 0.003(5) -0.006(5) 0.030(6)
C25' 0.041(5) 0.048(7) 0.032(5) 0.006(5) 0.006(4) 0.018(5)
C26' 0.035(5) 0.031(7) 0.022(4) -0.002(4) -0.003(3) 0.005(5)
C27' 0.031(4) 0.053(7) 0.038(4) 0.001(4) 0.008(3) 0.000(5)
C28' 0.037(4) 0.062(7) 0.041(5) 0.004(5) -0.015(4) -0.009(4)
C29' 0.055(5) 0.043(5) 0.018(3) 0.005(3) 0.006(3) 0.000(4)
C30' 0.041(4) 0.063(8) 0.037(5) 0.000(4) 0.008(3) -0.022(4)
C31' 0.035(5) 0.054(7) 0.023(4) -0.004(4) -0.001(4) 0.003(5)
Pd 0.0229(3) 0.0244(5) 0.0228(3) 0.0005(3) 0.0011(3) 0.0000(3)
P 0.0246(12) 0.0272(17) 0.0249(11) 0.0020(11) 0.0050(9) -0.0030(12)
O 0.033(3) 0.030(4) 0.033(3) -0.009(3) 0.006(3) -0.009(3)
N 0.020(4) 0.039(6) 0.021(4) -0.002(4) -0.005(3) 0.006(4)
C1 0.031(4) 0.018(5) 0.028(4) -0.004(3) 0.001(3) -0.007(4)
C2 0.023(4) 0.032(6) 0.021(3) 0.003(3) 0.004(3) 0.003(4)
C3 0.028(4) 0.051(6) 0.026(3) -0.007(3) 0.004(3) -0.012(4)
C4 0.038(3) 0.056(4) 0.048(4) 0.022(3) -0.009(3) -0.021(3)
C5 0.036(4) 0.032(4) 0.099(6) 0.010(4) 0.012(4) -0.002(3)
C6 0.022(3) 0.033(5) 0.044(4) -0.004(4) 0.010(3) -0.002(3)
C7 0.023(3) 0.034(3) 0.040(3) -0.002(3) 0.004(2) -0.009(2)
C8 0.043(3) 0.047(4) 0.053(4) -0.009(3) 0.011(3) -0.028(3)
C9 0.034(3) 0.063(5) 0.038(4) 0.003(4) -0.005(3) -0.001(3)
C10 0.056(5) 0.062(6) 0.039(4) -0.014(4) 0.028(3) -0.035(5)
C11 0.022(5) 0.039(7) 0.026(4) 0.002(4) -0.008(4) 0.011(4)
C12 0.020(4) 0.035(7) 0.029(5) 0.003(4) 0.001(4) -0.002(4)
C13 0.026(5) 0.075(9) 0.032(5) 0.024(5) 0.003(4) -0.022(5)
C14 0.068(8) 0.032(7) 0.044(6) 0.016(5) -0.013(6) -0.018(6)
C15 0.059(7) 0.022(6) 0.033(5) 0.008(4) -0.006(5) -0.018(5)
C16 0.029(5) 0.051(8) 0.024(4) 0.006(5) 0.000(4) 0.001(5)
C17 0.050(6) 0.023(6) 0.034(5) 0.007(4) -0.012(4) 0.004(5)
C18 0.039(5) 0.044(6) 0.024(4) 0.000(4) -0.012(4) 0.004(5)
C19 0.041(5) 0.041(8) 0.027(5) -0.008(5) -0.002(4) 0.009(5)
C20 0.046(5) 0.012(5) 0.025(4) -0.001(3) 0.009(4) 0.000(4)
C21 0.049(5) 0.027(5) 0.030(4) 0.000(4) -0.009(3) 0.001(4)
C22 0.062(5) 0.037(6) 0.039(4) 0.003(4) -0.007(4) 0.008(4)
C23 0.093(7) 0.045(6) 0.034(5) 0.007(4) -0.021(5) -0.020(6)
C24 0.104(8) 0.064(8) 0.021(5) 0.009(5) 0.011(5) -0.005(6)
C25 0.059(6) 0.046(7) 0.037(5) 0.011(5) 0.005(5) -0.023(5)
C26 0.023(4) 0.023(6) 0.036(5) 0.009(4) 0.009(4) 0.009(4)
C27 0.040(5) 0.046(7) 0.024(4) -0.007(4) 0.000(4) 0.008(5)
C28 0.066(7) 0.081(10) 0.035(5) -0.007(6) -0.012(5) 0.032(7)
C29 0.057(7) 0.081(11) 0.040(6) 0.009(6) -0.002(5) 0.022(7)
C30 0.057(6) 0.027(5) 0.041(5) -0.008(4) 0.010(5) 0.005(5)
C31 0.036(5) 0.029(7) 0.029(5) -0.010(5) 0.008(4) 0.004(5)

loop_
_atom_type_symbol
_atom_type_description
_atom_type_scat_dispersion_real
_atom_type_scat_dispersion_imag
_atom_type_scat_source
C C 0.0033 0.0016 'International Tables Vol C Tables 4.2.6.8 and 6.1.1.4'
H H 0.0000 0.0000 'International Tables Vol C Tables 4.2.6.8 and 6.1.1.4'
N N 0.0061 0.0033 'International Tables Vol C Tables 4.2.6.8 and 6.1.1.4'
O O 0.0106 0.0060 'International Tables Vol C Tables 4.2.6.8 and 6.1.1.4'
P P 0.1023 0.0942 'International Tables Vol C Tables 4.2.6.8 and 6.1.1.4'
Pd Pd -0.9988 1.0072 'International Tables Vol C Tables 4.2.6.8 and 6.1.1.4'

loop_
_geom_angle_atom_site_label_1
_geom_angle_atom_site_label_2
_geom_angle_atom_site_label_3
_geom_angle
_geom_angle_site_symmetry_1
_geom_angle_site_symmetry_3
_geom_angle_publ_flag
C11' Pd' O' 173.6(3) . . ?
C11' Pd' N' 82.7(3) . . ?
O' Pd' N' 91.0(3) . . ?
C11' Pd' P' 100.2(3) . . ?
O' Pd' P' 86.06(18) . . ?
N' Pd' P' 177.0(2) . . ?
C1' P' C20' 109.5(4) . . ?
C1' P' C26' 109.1(4) . . ?
C20' P' C26' 103.2(4) . . ?
C1' P' Pd' 99.0(3) . . ?
C20' P' Pd' 113.2(3) . . ?
C26' P' Pd' 122.6(4) . . ?
C2' O' Pd' 110.5(5) . . ?
C18' N' C19' 110.8(6) . . ?
C18' N' C17' 110.1(7) . . ?
C19' N' C17' 110.4(7) . . ?
C18' N' Pd' 113.6(6) . . ?
C19' N' Pd' 107.0(6) . . ?
C17' N' Pd' 104.8(5) . . ?
C2' C1' C6' 106.4(8) . . ?
C2' C1' P' 114.2(7) . . ?
C6' C1' P' 138.9(7) . . ?
O' C2' C1' 129.7(9) . . ?
O' C2' C3' 122.7(7) . . ?
C1' C2' C3' 107.6(8) . . ?
C10' C3' C7' 120.3(8) . . ?
C10' C3' C2' 116.3(8) . . ?
C7' C3' C2' 98.9(6) . . ?
C10' C3' C4' 117.0(7) . . ?
C7' C3' C4' 99.7(6) . . ?
C2' C3' C4' 101.1(6) . . ?
C5' C4' C3' 104.7(6) . . ?
C4' C5' C6' 102.1(5) . . ?
C1' C6' C5' 108.1(7) . . ?
C1' C6' C7' 101.4(6) . . ?
C5' C6' C7' 101.4(6) . . ?
C3' C7' C6' 94.6(6) . . ?
C3' C7' C9' 113.7(5) . . ?
C6' C7' C9' 112.9(5) . . ?
C3' C7' C8' 114.0(5) . . ?
C6' C7' C8' 114.8(5) . . ?
C9' C7' C8' 106.8(5) . . ?
C12' C11' C16' 119.2(8) . . ?
C12' C11' Pd' 128.9(8) . . ?
C16' C11' Pd' 111.8(7) . . ?
C11' C12' C13' 122.7(10) . . ?
C12' C13' C14' 118.6(9) . . ?
C13' C14' C15' 118.5(11) . . ?
C16' C15' C14' 122.3(11) . . ?
C15' C16' C11' 118.5(9) . . ?
C15' C16' C17' 124.3(10) . . ?
C11' C16' C17' 117.2(8) . . ?
N' C17' C16' 111.5(8) . . ?
C25' C20' C21' 118.0(9) . . ?
C25' C20' P' 119.7(7) . . ?
C21' C20' P' 121.8(7) . . ?
C20' C21' C22' 121.6(9) . . ?
C23' C22' C21' 118.0(9) . . ?
C22' C23' C24' 121.8(8) . . ?
C23' C24' C25' 120.5(9) . . ?
C20' C25' C24' 120.1(9) . . ?
C31' C26' C27' 118.4(7) . . ?
C31' C26' P' 122.0(6) . . ?
C27' C26' P' 119.6(7) . . ?
C28' C27' C26' 119.4(8) . . ?
C29' C28' C27' 121.4(8) . . ?
C30' C29' C28' 118.8(8) . . ?
C29' C30' C31' 121.0(9) . . ?
C26' C31' C30' 121.0(8) . . ?
C11 Pd N 82.5(4) . . ?
C11 Pd O 173.8(3) . . ?
N Pd O 92.1(3) . . ?
C11 Pd P 99.6(3) . . ?
N Pd P 177.36(18) . . ?
O Pd P 85.93(19) . . ?
C1 P C20 109.1(4) . . ?
C1 P C26 109.4(4) . . ?
C20 P C26 103.0(4) . . ?
C1 P Pd 97.9(3) . . ?
C20 P Pd 121.7(3) . . ?
C26 P Pd 115.3(3) . . ?
C2 O Pd 111.0(5) . . ?
C18 N C17 110.0(8) . . ?
C18 N C19 107.6(6) . . ?
C17 N C19 109.3(8) . . ?
C18 N Pd 109.5(6) . . ?
C17 N Pd 107.2(5) . . ?
C19 N Pd 113.2(6) . . ?
C2 C1 C6 106.4(8) . . ?
C2 C1 P 115.9(7) . . ?
C6 C1 P 135.6(7) . . ?
O C2 C1 128.4(9) . . ?
O C2 C3 124.2(8) . . ?
C1 C2 C3 107.4(9) . . ?
C2 C3 C10 116.2(9) . . ?
C2 C3 C7 102.5(6) . . ?
C10 C3 C7 118.4(6) . . ?
C2 C3 C4 104.2(6) . . ?
C10 C3 C4 113.8(7) . . ?
C7 C3 C4 99.4(7) . . ?
C5 C4 C3 104.2(5) . . ?
C4 C5 C6 102.6(5) . . ?
C5 C6 C1 106.2(6) . . ?
C5 C6 C7 101.8(6) . . ?
C1 C6 C7 100.2(7) . . ?
C8 C7 C9 107.9(5) . . ?
C8 C7 C3 115.2(6) . . ?
C9 C7 C3 112.9(6) . . ?
C8 C7 C6 114.1(6) . . ?
C9 C7 C6 114.0(5) . . ?
C3 C7 C6 92.3(5) . . ?
C16 C11 C12 114.6(9) . . ?
C16 C11 Pd 113.3(7) . . ?
C12 C11 Pd 132.1(8) . . ?
C13 C12 C11 120.6(10) . . ?
C14 C13 C12 121.8(9) . . ?
C15 C14 C13 120.1(10) . . ?
C14 C15 C16 119.1(10) . . ?
C11 C16 C15 123.7(9) . . ?
C11 C16 C17 117.3(9) . . ?
C15 C16 C17 119.0(10) . . ?
N C17 C16 107.7(8) . . ?
C21 C20 C25 118.0(8) . . ?
C21 C20 P 118.8(7) . . ?
C25 C20 P 123.1(7) . . ?
C20 C21 C22 121.4(9) . . ?
C23 C22 C21 119.5(9) . . ?
C22 C23 C24 120.8(9) . . ?
C23 C24 C25 120.6(9) . . ?
C24 C25 C20 119.8(9) . . ?
C27 C26 C31 119.5(8) . . ?
C27 C26 P 117.7(7) . . ?
C31 C26 P 122.7(7) . . ?
C28 C27 C26 121.0(9) . . ?
C27 C28 C29 119.5(9) . . ?
C28 C29 C30 118.4(9) . . ?
C31 C30 C29 122.3(9) . . ?
C30 C31 C26 119.1(8) . . ?

loop_
_geom_bond_atom_site_label_1
_geom_bond_atom_site_label_2
_geom_bond_distance
_geom_bond_site_symmetry_2
_geom_bond_publ_flag
Pd' C11' 2.023(8) . ?
Pd' O' 2.124(6) . ?
Pd' N' 2.133(8) . ?
Pd' P' 2.258(3) . ?
P' C1' 1.765(9) . ?
P' C20' 1.814(9) . ?
P' C26' 1.838(8) . ?
O' C2' 1.313(11) . ?
N' C18' 1.476(9) . ?
N' C19' 1.479(9) . ?
N' C17' 1.483(12) . ?
C1' C2' 1.364(11) . ?
C1' C6' 1.503(13) . ?
C2' C3' 1.557(12) . ?
C3' C10' 1.492(10) . ?
C3' C7' 1.537(11) . ?
C3' C4' 1.603(10) . ?
C4' C5' 1.527(9) . ?
C5' C6' 1.538(9) . ?
C6' C7' 1.541(9) . ?
C7' C9' 1.552(8) . ?
C7' C8' 1.555(7) . ?
C11' C12' 1.365(11) . ?
C11' C16' 1.408(13) . ?
C12' C13' 1.381(14) . ?
C13' C14' 1.397(16) . ?
C14' C15' 1.401(14) . ?
C15' C16' 1.367(14) . ?
C16' C17' 1.482(12) . ?
C20' C25' 1.393(11) . ?
C20' C21' 1.396(14) . ?
C21' C22' 1.431(12) . ?
C22' C23' 1.353(13) . ?
C23' C24' 1.374(15) . ?
C24' C25' 1.402(13) . ?
C26' C31' 1.374(12) . ?
C26' C27' 1.400(10) . ?
C27' C28' 1.386(11) . ?
C28' C29' 1.371(12) . ?
C29' C30' 1.364(11) . ?
C30' C31' 1.377(10) . ?
Pd C11 1.961(10) . ?
Pd N 2.118(8) . ?
Pd O 2.122(6) . ?
Pd P 2.254(3) . ?
P C1 1.744(9) . ?
P C20 1.825(8) . ?
P C26 1.838(9) . ?
O C2 1.286(11) . ?
N C18 1.484(8) . ?
N C17 1.486(13) . ?
N C19 1.496(9) . ?
C1 C2 1.364(11) . ?
C1 C6 1.545(13) . ?
C2 C3 1.500(13) . ?
C3 C10 1.532(10) . ?
C3 C7 1.558(9) . ?
C3 C4 1.582(11) . ?
C4 C5 1.525(8) . ?
C5 C6 1.542(10) . ?
C6 C7 1.563(9) . ?
C7 C8 1.527(7) . ?
C7 C9 1.550(8) . ?
C11 C16 1.418(14) . ?
C11 C12 1.435(11) . ?
C12 C13 1.415(13) . ?
C13 C14 1.377(16) . ?
C14 C15 1.364(14) . ?
C15 C16 1.423(13) . ?
C16 C17 1.518(13) . ?
C20 C21 1.394(11) . ?
C20 C25 1.396(11) . ?
C21 C22 1.401(11) . ?
C22 C23 1.345(13) . ?
C23 C24 1.381(13) . ?
C24 C25 1.393(11) . ?
C26 C27 1.391(11) . ?
C26 C31 1.398(13) . ?
C27 C28 1.363(14) . ?
C28 C29 1.390(17) . ?
C29 C30 1.407(13) . ?
C30 C31 1.333(12) . ?

loop_
_geom_torsion_atom_site_label_1
_geom_torsion_atom_site_label_2
_geom_torsion_atom_site_label_3
_geom_torsion_atom_site_label_4
_geom_torsion
_geom_torsion_site_symmetry_1
_geom_torsion_site_symmetry_2
_geom_torsion_site_symmetry_3
_geom_torsion_site_symmetry_4
_geom_torsion_publ_flag
C11' Pd' P' C1' 175.3(4) . . . . ?
O' Pd' P' C1' -5.7(3) . . . . ?
N' Pd' P' C1' 12(4) . . . . ?
C11' Pd' P' C20' -68.9(4) . . . . ?
O' Pd' P' C20' 110.0(4) . . . . ?
N' Pd' P' C20' 128(3) . . . . ?
C11' Pd' P' C26' 55.7(4) . . . . ?
O' Pd' P' C26' -125.3(4) . . . . ?
N' Pd' P' C26' -108(4) . . . . ?
C11' Pd' O' C2' 174(2) . . . . ?
N' Pd' O' C2' -175.7(6) . . . . ?
P' Pd' O' C2' 3.3(5) . . . . ?
C11' Pd' N' C18' -148.3(6) . . . . ?
O' Pd' N' C18' 32.8(6) . . . . ?
P' Pd' N' C18' 15(4) . . . . ?
C11' Pd' N' C19' 89.1(6) . . . . ?
O' Pd' N' C19' -89.7(6) . . . . ?
P' Pd' N' C19' -107(3) . . . . ?
C11' Pd' N' C17' -28.1(5) . . . . ?
O' Pd' N' C17' 153.1(5) . . . . ?
P' Pd' N' C17' 136(3) . . . . ?
C20' P' C1' C2' -110.4(7) . . . . ?
C26' P' C1' C2' 137.4(7) . . . . ?
Pd' P' C1' C2' 8.2(7) . . . . ?
C20' P' C1' C6' 60.7(10) . . . . ?
C26' P' C1' C6' -51.5(10) . . . . ?
Pd' P' C1' C6' 179.3(9) . . . . ?
Pd' O' C2' C1' 1.8(12) . . . . ?
Pd' O' C2' C3' -179.1(6) . . . . ?
C6' C1' C2' O' 178.4(8) . . . . ?
P' C1' C2' O' -7.7(13) . . . . ?
C6' C1' C2' C3' -0.8(9) . . . . ?
P' C1' C2' C3' 173.1(6) . . . . ?
O' C2' C3' C10' 17.8(12) . . . . ?
C1' C2' C3' C10' -163.0(8) . . . . ?
O' C2' C3' C7' 148.2(8) . . . . ?
C1' C2' C3' C7' -32.6(8) . . . . ?
O' C2' C3' C4' -110.0(9) . . . . ?
C1' C2' C3' C4' 69.2(9) . . . . ?
C10' C3' C4' C5' 161.9(8) . . . . ?
C7' C3' C4' C5' 30.4(7) . . . . ?
C2' C3' C4' C5' -70.8(7) . . . . ?
C3' C4' C5' C6' 5.9(8) . . . . ?
C2' C1' C6' C5' -72.0(8) . . . . ?
P' C1' C6' C5' 116.4(9) . . . . ?
C2' C1' C6' C7' 34.1(9) . . . . ?
P' C1' C6' C7' -137.5(8) . . . . ?
C4' C5' C6' C1' 65.5(7) . . . . ?
C4' C5' C6' C7' -40.6(7) . . . . ?
C10' C3' C7' C6' 177.3(8) . . . . ?
C2' C3' C7' C6' 49.7(6) . . . . ?
C4' C3' C7' C6' -53.3(6) . . . . ?
C10' C3' C7' C9' 59.8(9) . . . . ?
C2' C3' C7' C9' -67.9(7) . . . . ?
C4' C3' C7' C9' -170.8(5) . . . . ?
C10' C3' C7' C8' -62.9(9) . . . . ?
C2' C3' C7' C8' 169.4(5) . . . . ?
C4' C3' C7' C8' 66.4(6) . . . . ?
C1' C6' C7' C3' -51.9(7) . . . . ?
C5' C6' C7' C3' 59.5(7) . . . . ?
C1' C6' C7' C9' 66.3(8) . . . . ?
C5' C6' C7' C9' 177.6(6) . . . . ?
C1' C6' C7' C8' -170.9(6) . . . . ?
C5' C6' C7' C8' -59.6(8) . . . . ?
O' Pd' C11' C12' -151(2) . . . . ?
N' Pd' C11' C12' -161.1(7) . . . . ?
P' Pd' C11' C12' 19.7(7) . . . . ?
O' Pd' C11' C16' 25(3) . . . . ?
N' Pd' C11' C16' 14.7(5) . . . . ?
P' Pd' C11' C16' -164.5(5) . . . . ?
C16' C11' C12' C13' 4.8(12) . . . . ?
Pd' C11' C12' C13' -179.7(6) . . . . ?
C11' C12' C13' C14' -1.9(14) . . . . ?
C12' C13' C14' C15' -1.9(14) . . . . ?
C13' C14' C15' C16' 2.7(15) . . . . ?
C14' C15' C16' C11' 0.1(14) . . . . ?
C14' C15' C16' C17' 177.1(8) . . . . ?
C12' C11' C16' C15' -3.8(12) . . . . ?
Pd' C11' C16' C15' 179.9(7) . . . . ?
C12' C11' C16' C17' 179.0(7) . . . . ?
Pd' C11' C16' C17' 2.7(9) . . . . ?
C18' N' C17' C16' 159.0(7) . . . . ?
C19' N' C17' C16' -78.3(9) . . . . ?
Pd' N' C17' C16' 36.5(7) . . . . ?
C15' C16' C17' N' 154.9(8) . . . . ?
C11' C16' C17' N' -28.1(10) . . . . ?
C1' P' C20' C25' 98.7(9) . . . . ?
C26' P' C20' C25' -145.2(8) . . . . ?
Pd' P' C20' C25' -10.6(9) . . . . ?
C1' P' C20' C21' -73.0(9) . . . . ?
C26' P' C20' C21' 43.0(9) . . . . ?
Pd' P' C20' C21' 177.6(7) . . . . ?
C25' C20' C21' C22' 1.8(15) . . . . ?
P' C20' C21' C22' 173.7(8) . . . . ?
C20' C21' C22' C23' 0.9(17) . . . . ?
C21' C22' C23' C24' -3.4(19) . . . . ?
C22' C23' C24' C25' 3(2) . . . . ?
C21' C20' C25' C24' -2.1(16) . . . . ?
P' C20' C25' C24' -174.1(9) . . . . ?
C23' C24' C25' C20' -0.3(18) . . . . ?
C1' P' C26' C31' 157.2(9) . . . . ?
C20' P' C26' C31' 40.8(10) . . . . ?
Pd' P' C26' C31' -88.2(9) . . . . ?
C1' P' C26' C27' -23.9(11) . . . . ?
C20' P' C26' C27' -140.3(9) . . . . ?
Pd' P' C26' C27' 90.7(10) . . . . ?
C31' C26' C27' C28' -0.7(17) . . . . ?
P' C26' C27' C28' -179.6(9) . . . . ?
C26' C27' C28' C29' 0.9(19) . . . . ?
C27' C28' C29' C30' -0.8(19) . . . . ?
C28' C29' C30' C31' 0.5(19) . . . . ?
C27' C26' C31' C30' 0.4(17) . . . . ?
P' C26' C31' C30' 179.3(9) . . . . ?
C29' C30' C31' C26' -0.3(19) . . . . ?
C11 Pd P C1 -176.5(4) . . . . ?
N Pd P C1 -37(5) . . . . ?
O Pd P C1 6.3(3) . . . . ?
C11 Pd P C20 -58.2(4) . . . . ?
N Pd P C20 82(5) . . . . ?
O Pd P C20 124.7(4) . . . . ?
C11 Pd P C26 67.5(4) . . . . ?
N Pd P C26 -153(5) . . . . ?
O Pd P C26 -109.7(4) . . . . ?
C11 Pd O C2 -157(3) . . . . ?
N Pd O C2 174.5(6) . . . . ?
P Pd O C2 -3.7(5) . . . . ?
C11 Pd N C18 -89.8(6) . . . . ?
O Pd N C18 87.3(6) . . . . ?
P Pd N C18 130(4) . . . . ?
C11 Pd N C17 29.6(5) . . . . ?
O Pd N C17 -153.4(5) . . . . ?
P Pd N C17 -111(5) . . . . ?
C11 Pd N C19 150.2(6) . . . . ?
O Pd N C19 -32.8(6) . . . . ?
P Pd N C19 10(5) . . . . ?
C20 P C1 C2 -136.7(7) . . . . ?
C26 P C1 C2 111.3(7) . . . . ?
Pd P C1 C2 -9.2(7) . . . . ?
C20 P C1 C6 62.4(9) . . . . ?
C26 P C1 C6 -49.6(9) . . . . ?
Pd P C1 C6 -170.0(8) . . . . ?
Pd O C2 C1 -1.9(11) . . . . ?
Pd O C2 C3 174.9(6) . . . . ?
C6 C1 C2 O 174.6(8) . . . . ?
P C1 C2 O 8.5(13) . . . . ?
C6 C1 C2 C3 -2.6(9) . . . . ?
P C1 C2 C3 -168.7(6) . . . . ?
O C2 C3 C10 20.0(12) . . . . ?
C1 C2 C3 C10 -162.7(7) . . . . ?
O C2 C3 C7 150.7(8) . . . . ?
C1 C2 C3 C7 -32.0(9) . . . . ?
O C2 C3 C4 -106.1(9) . . . . ?
C1 C2 C3 C4 71.3(8) . . . . ?
C2 C3 C4 C5 -68.6(7) . . . . ?
C10 C3 C4 C5 163.9(7) . . . . ?
C7 C3 C4 C5 37.0(7) . . . . ?
C3 C4 C5 C6 -0.1(7) . . . . ?
C4 C5 C6 C1 67.4(7) . . . . ?
C4 C5 C6 C7 -37.0(7) . . . . ?
C2 C1 C6 C5 -69.7(8) . . . . ?
P C1 C6 C5 92.3(9) . . . . ?
C2 C1 C6 C7 35.8(8) . . . . ?
P C1 C6 C7 -162.1(7) . . . . ?
C2 C3 C7 C8 168.4(6) . . . . ?
C10 C3 C7 C8 -62.3(11) . . . . ?
C4 C3 C7 C8 61.4(7) . . . . ?
C2 C3 C7 C9 -67.1(7) . . . . ?
C10 C3 C7 C9 62.2(10) . . . . ?
C4 C3 C7 C9 -174.0(5) . . . . ?
C2 C3 C7 C6 50.2(7) . . . . ?
C10 C3 C7 C6 179.6(9) . . . . ?
C4 C3 C7 C6 -56.7(6) . . . . ?
C5 C6 C7 C8 -60.5(7) . . . . ?
C1 C6 C7 C8 -169.6(5) . . . . ?
C5 C6 C7 C9 174.9(6) . . . . ?
C1 C6 C7 C9 65.8(7) . . . . ?
C5 C6 C7 C3 58.5(7) . . . . ?
C1 C6 C7 C3 -50.6(7) . . . . ?
N Pd C11 C16 -16.0(6) . . . . ?
O Pd C11 C16 -45(3) . . . . ?
P Pd C11 C16 162.3(5) . . . . ?
N Pd C11 C12 163.7(7) . . . . ?
O Pd C11 C12 135(3) . . . . ?
P Pd C11 C12 -18.0(7) . . . . ?
C16 C11 C12 C13 -0.6(11) . . . . ?
Pd C11 C12 C13 179.6(6) . . . . ?
C11 C12 C13 C14 0.1(13) . . . . ?
C12 C13 C14 C15 1.0(15) . . . . ?
C13 C14 C15 C16 -1.4(14) . . . . ?
C12 C11 C16 C15 0.2(12) . . . . ?
Pd C11 C16 C15 -180.0(6) . . . . ?
C12 C11 C16 C17 179.4(6) . . . . ?
Pd C11 C16 C17 -0.8(9) . . . . ?
C14 C15 C16 C11 0.8(14) . . . . ?
C14 C15 C16 C17 -178.4(8) . . . . ?
C18 N C17 C16 83.5(8) . . . . ?
C19 N C17 C16 -158.6(6) . . . . ?
Pd N C17 C16 -35.6(7) . . . . ?
C11 C16 C17 N 25.6(10) . . . . ?
C15 C16 C17 N -155.2(7) . . . . ?
C1 P C20 C21 23.2(10) . . . . ?
C26 P C20 C21 139.4(8) . . . . ?
Pd P C20 C21 -89.6(8) . . . . ?
C1 P C20 C25 -160.1(9) . . . . ?
C26 P C20 C25 -43.9(10) . . . . ?
Pd P C20 C25 87.2(9) . . . . ?
C25 C20 C21 C22 0.3(16) . . . . ?
P C20 C21 C22 177.2(8) . . . . ?
C20 C21 C22 C23 -1.0(17) . . . . ?
C21 C22 C23 C24 1.0(18) . . . . ?
C22 C23 C24 C25 0(2) . . . . ?
C23 C24 C25 C20 -0.3(18) . . . . ?
C21 C20 C25 C24 0.3(16) . . . . ?
P C20 C25 C24 -176.5(9) . . . . ?
C1 P C26 C27 -101.4(8) . . . . ?
C20 P C26 C27 142.6(8) . . . . ?
Pd P C26 C27 7.8(9) . . . . ?
C1 P C26 C31 75.1(9) . . . . ?
C20 P C26 C31 -40.8(9) . . . . ?
Pd P C26 C31 -175.7(7) . . . . ?
C31 C26 C27 C28 -1.2(16) . . . . ?
P C26 C27 C28 175.5(9) . . . . ?
C26 C27 C28 C29 -1.3(19) . . . . ?
C27 C28 C29 C30 4(2) . . . . ?
C28 C29 C30 C31 -4.3(19) . . . . ?
C29 C30 C31 C26 1.9(17) . . . . ?
C27 C26 C31 C30 0.9(15) . . . . ?
P C26 C31 C30 -175.6(8) . . . . ?
